data_1100054
loop_
_publ_author_name
'Zhang, S'
'Wu, X'
'Chen, X'
'He, M'
'Cao, Y'
Song,Y
Ni,D

_publ_section_title
;
A structural study of BaTi(BO~3~)~2~
;
_journal_name_full 'Materials Research Bulletin'
_journal_page_first 783
_journal_page_last 788
_journal_paper_doi 10.1016/S0025-5408(03)00073-4
_journal_volume 38
_journal_year 2003
_chemical_formula_structural 'Ba Ti B2 O6'
_chemical_formula_sum 'B2 Ba O6 Ti'
_chemical_name_systematic
;
Barium Titanium Boron Oxide (1/1/2/6)
;
_space_group_crystal_system trigonal
_space_group_IT_number 148
_space_group_name_Hall '-R 3'
_space_group_name_H-M_alt 'R -3 :H'
_cell_angle_alpha 90
_cell_angle_beta 90
_cell_angle_gamma 120
_cell_formula_units_Z 3
_cell_length_a 5.0205(2)
_cell_length_b 5.0205(2)
_cell_length_c 16.3844(1)
_cell_volume 357.641(1)
_refine_ls_R_factor_all 0.09
_cod_depositor_comments
;
 Adding the '_space_group_symop_id' data item.

 Antanas Vaitkus,
 2017-07-04

 Changing the space group from '-P 3' to '-R 3' after consulting the original
 publication. All related space group information was changed accordingly.

 Antanas Vaitkus,
 2017-07-04

The following automatic conversions were performed:
'_symmetry_cell_setting' value 'Hexagonal' changed to 'hexagonal'
according to '/home/saulius/struct/CIF-dictionaries/cif_core.dic'
dictionary named 'cif_core.dic' version 2.4.1 from 2010-06-29.

Automatic conversion script
Id: cif_fix_enum 1527 2010-12-29 10:47:43Z saulius 
;
_cod_original_sg_symbol_H-M 'R -3'
_cod_database_code 1100054

loop_
_space_group_symop_id
_space_group_symop_operation_xyz
1 x,y,z
2 -y,x-y,z
3 -x+y,-x,z
4 -x,-y,-z
5 y,-x+y,-z
6 x-y,x,-z
7 x+2/3,y+1/3,z+1/3
8 -y+2/3,x-y+1/3,z+1/3
9 -x+y+2/3,-x+1/3,z+1/3
10 -x+2/3,-y+1/3,-z+1/3
11 y+2/3,-x+y+1/3,-z+1/3
12 x-y+2/3,x+1/3,-z+1/3
13 x+1/3,y+2/3,z+2/3
14 -y+1/3,x-y+2/3,z+2/3
15 -x+y+1/3,-x+2/3,z+2/3
16 -x+1/3,-y+2/3,-z+2/3
17 y+1/3,-x+y+2/3,-z+2/3
18 x-y+1/3,x+2/3,-z+2/3

loop_
_atom_site_label
_atom_site_type_symbol
_atom_site_symmetry_multiplicity
_atom_site_Wyckoff_symbol
_atom_site_fract_x
_atom_site_fract_y
_atom_site_fract_z
_atom_site_occupancy
_atom_site_attached_hydrogens
_atom_site_calc_flag
Ba Ba2+ 3 a 0.0000 0.0000 0.0000 1. 0 d
Ti Ti4+ 3 b 0.0000 0.0000 0.5 1. 0 d
B B3+ 6 c 0.0000 0.0000 -0.2342(5) 1. 0 d
O O2- 18 f 0.3132(3) 0.1271(2) -0.2365(4) 1. 0 d

loop_
_atom_type_symbol
_atom_type_oxidation_number
Ba2+ 2.000
Ti4+ 4.000
B3+ 3.000
O2- -2.000
